data_4030287
loop_
_publ_author_name
'Goswami, Progyashree'
'Borah, Arun Jyoti'
'Phukan, Prodeep'

_publ_section_title
;
 Formation of Cyclohepta[b]indole Scaffolds via Heck Cyclization: A
 Strategy for Structural Analogues of Ervatamine Group of Indole Alkaloid.
;
_journal_issue 1
_journal_name_full 'The Journal of organic chemistry'
_journal_page_first 438
_journal_paper_doi 10.1021/jo502443a
_journal_volume 80
_journal_year 2014
_chemical_formula_sum 'C24 H23 Br2 N O3'
_chemical_formula_weight 533.25
_chemical_name_systematic
; 
 ? 
;
_space_group_IT_number 14
_symmetry_cell_setting monoclinic
_symmetry_space_group_name_Hall '-P 2yn'
_symmetry_space_group_name_H-M 'P 1 21/n 1'
_atom_sites_solution_hydrogens geom
_atom_sites_solution_primary direct
_atom_sites_solution_secondary difmap
_audit_creation_method SHELXL-97
_cell_angle_alpha 90.00
_cell_angle_beta 108.069(3)
_cell_angle_gamma 90.00
_cell_formula_units_Z 4
_cell_length_a 13.2694(7)
_cell_length_b 11.5931(6)
_cell_length_c 15.3462(8)
_cell_measurement_reflns_used 8630
_cell_measurement_temperature 100(2)
_cell_measurement_theta_max 28.17
_cell_measurement_theta_min 2.39
_cell_volume 2244.3(2)
_computing_cell_refinement 'Bruker SAINT'
_computing_data_collection 'Bruker APEX2'
_computing_data_reduction 'Bruker SAINT'
_computing_molecular_graphics 'Bruker SHELXTL'
_computing_publication_material 'Bruker SHELXTL'
_computing_structure_refinement 'SHELXL-97 (Sheldrick, 2008)'
_computing_structure_solution 'SHELXS-97 (Sheldrick, 2008)'
_diffrn_ambient_temperature 100(2)
_diffrn_measured_fraction_theta_full 0.993
_diffrn_measured_fraction_theta_max 0.993
_diffrn_measurement_device_type 'Bruker APEX-II CCD'
_diffrn_measurement_method '\f and \w scans'
_diffrn_radiation_monochromator graphite
_diffrn_radiation_source 'fine-focus sealed tube'
_diffrn_radiation_type MoK\a
_diffrn_radiation_wavelength 0.71073
_diffrn_reflns_av_R_equivalents 0.0580
_diffrn_reflns_av_sigmaI/netI 0.0638
_diffrn_reflns_limit_h_max 13
_diffrn_reflns_limit_h_min -17
_diffrn_reflns_limit_k_max 15
_diffrn_reflns_limit_k_min -14
_diffrn_reflns_limit_l_max 20
_diffrn_reflns_limit_l_min -19
_diffrn_reflns_number 20103
_diffrn_reflns_theta_full 28.27
_diffrn_reflns_theta_max 28.27
_diffrn_reflns_theta_min 2.24
_exptl_absorpt_coefficient_mu 3.637
_exptl_absorpt_correction_T_max 0.6694
_exptl_absorpt_correction_T_min 0.3038
_exptl_absorpt_correction_type multi-scan
_exptl_absorpt_process_details SADABS
_exptl_crystal_colour colourless
_exptl_crystal_density_diffrn 1.578
_exptl_crystal_density_method 'not measured'
_exptl_crystal_description block
_exptl_crystal_F_000 1072
_exptl_crystal_size_max 0.43
_exptl_crystal_size_mid 0.37
_exptl_crystal_size_min 0.12
_refine_diff_density_max 1.411
_refine_diff_density_min -1.650
_refine_diff_density_rms 0.196
_refine_ls_extinction_method none
_refine_ls_goodness_of_fit_ref 1.058
_refine_ls_hydrogen_treatment constr
_refine_ls_matrix_type full
_refine_ls_number_parameters 275
_refine_ls_number_reflns 5539
_refine_ls_number_restraints 0
_refine_ls_restrained_S_all 1.058
_refine_ls_R_factor_all 0.0765
_refine_ls_R_factor_gt 0.0490
_refine_ls_shift/su_max 0.001
_refine_ls_shift/su_mean 0.000
_refine_ls_structure_factor_coef Fsqd
_refine_ls_weighting_details 'calc w=1/[\s^2^(Fo^2^)+(0.1159P)^2^+0.0000P] where P=(Fo^2^+2Fc^2^)/3'
_refine_ls_weighting_scheme calc
_refine_ls_wR_factor_gt 0.1445
_refine_ls_wR_factor_ref 0.1757
_reflns_number_gt 4181
_reflns_number_total 5539
_reflns_threshold_expression >2sigma(I)
_cod_data_source_file jo502443a_si_003.cif
_cod_data_source_block bs_pink216boc_0m
_cod_depositor_comments
;
The following automatic conversions were performed:

'_symmetry_cell_setting' value 'Monoclinic' changed to 'monoclinic'
according to
/home/saulius/struct/COD-crude-data--automatic-downloads/rss-feeds/ACS/lib/dictionaries/cif_core.dic
dictionary named 'cif_core.dic' version 2.4.2 from 2011-04-26.

Automatic conversion script
Id: cif_fix_values 2935 2014-11-11 08:27:57Z andrius 

 Adding full bibliography for 4030286--4030288.cif.
;
_cod_original_sg_symbol_H-M 'P2(1)/n  '
_cod_database_code 4030287

loop_
_symmetry_equiv_pos_as_xyz
'x, y, z'
'-x+1/2, y+1/2, -z+1/2'
'-x, -y, -z'
'x-1/2, -y-1/2, z-1/2'

loop_
_atom_site_label
_atom_site_type_symbol
_atom_site_fract_x
_atom_site_fract_y
_atom_site_fract_z
_atom_site_U_iso_or_equiv
_atom_site_adp_type
_atom_site_occupancy
_atom_site_symmetry_multiplicity
_atom_site_calc_flag
_atom_site_refinement_flags
Br2 Br 0.10944(4) 1.05408(4) 0.11292(3) 0.02902(17) Uani 1 1 d .
Br1 Br 0.09877(3) 0.70931(4) -0.00720(2) 0.02232(15) Uani 1 1 d .
O2 O -0.1862(2) 0.5136(2) 0.28022(18) 0.0215(6) Uani 1 1 d .
O3 O 0.1257(3) 0.9193(3) 0.50747(19) 0.0265(7) Uani 1 1 d .
N1 N -0.0431(3) 0.6279(3) 0.3241(2) 0.0158(7) Uani 1 1 d .
O1 O -0.1287(3) 0.5802(3) 0.4265(2) 0.0308(8) Uani 1 1 d .
C12 C -0.3552(4) 0.5381(5) 0.3105(4) 0.0491(15) Uani 1 1 d .
H12A H -0.3214 0.5750 0.3682 0.074 Uiso 1 1 calc R
H12B H -0.4182 0.4995 0.3129 0.074 Uiso 1 1 calc R
H12C H -0.3735 0.5951 0.2628 0.074 Uiso 1 1 calc R
C11 C -0.2424(5) 0.3578(5) 0.3635(3) 0.0488(16) Uani 1 1 d .
H11A H -0.1945 0.3070 0.3466 0.073 Uiso 1 1 calc R
H11B H -0.3022 0.3146 0.3682 0.073 Uiso 1 1 calc R
H11C H -0.2067 0.3928 0.4216 0.073 Uiso 1 1 calc R
C10 C -0.2803(4) 0.4514(4) 0.2908(3) 0.0311(11) Uani 1 1 d .
C9 C -0.1231(3) 0.5726(3) 0.3503(3) 0.0185(8) Uani 1 1 d .
C8 C 0.0391(3) 0.6862(3) 0.3890(2) 0.0164(8) Uani 1 1 d .
H8 H 0.0457 0.6933 0.4509 0.020 Uiso 1 1 calc R
C7 C 0.1072(3) 0.7306(3) 0.3486(2) 0.0143(8) Uani 1 1 d .
C14 C 0.2078(3) 0.7964(3) 0.3920(2) 0.0167(8) Uani 1 1 d .
H14A H 0.2608 0.7736 0.3638 0.020 Uiso 1 1 calc R
H14B H 0.2345 0.7772 0.4567 0.020 Uiso 1 1 calc R
C15 C 0.1902(3) 0.9250(3) 0.3816(2) 0.0158(8) Uani 1 1 d .
C16 C 0.2170(3) 0.9911(3) 0.3203(2) 0.0181(8) Uani 1 1 d .
H16 H 0.1952 1.0677 0.3162 0.022 Uiso 1 1 calc R
C17 C 0.2775(3) 0.9546(3) 0.2588(3) 0.0184(8) Uani 1 1 d .
C18 C 0.3737(3) 0.8967(4) 0.2918(3) 0.0224(9) Uani 1 1 d .
H18 H 0.3999 0.8794 0.3539 0.027 Uiso 1 1 calc R
C19 C 0.4314(4) 0.8641(4) 0.2346(3) 0.0237(9) Uani 1 1 d .
H19 H 0.4951 0.8247 0.2584 0.028 Uiso 1 1 calc R
C20 C 0.3944(4) 0.8899(4) 0.1418(3) 0.0257(10) Uani 1 1 d .
H20 H 0.4333 0.8691 0.1033 0.031 Uiso 1 1 calc R
C21 C 0.2983(4) 0.9473(4) 0.1072(3) 0.0252(10) Uani 1 1 d .
H21 H 0.2719 0.9639 0.0449 0.030 Uiso 1 1 calc R
C22 C 0.2427(3) 0.9793(3) 0.1647(3) 0.0198(8) Uani 1 1 d .
C23 C 0.1360(3) 0.9769(3) 0.4446(2) 0.0179(8) Uani 1 1 d .
C24 C 0.0976(4) 1.1007(4) 0.4314(3) 0.0259(9) Uani 1 1 d .
H24A H 0.0490 1.1139 0.4654 0.039 Uiso 1 1 calc R
H24B H 0.0625 1.1147 0.3675 0.039 Uiso 1 1 calc R
H24C H 0.1571 1.1519 0.4529 0.039 Uiso 1 1 calc R
C6 C 0.0674(3) 0.7002(3) 0.2521(2) 0.0152(8) Uani 1 1 d .
C1 C -0.0268(3) 0.6367(3) 0.2384(2) 0.0154(8) Uani 1 1 d .
C2 C -0.0843(3) 0.5942(3) 0.1521(2) 0.0160(8) Uani 1 1 d .
H2 H -0.1464 0.5522 0.1434 0.019 Uiso 1 1 calc R
C3 C -0.0452(3) 0.6169(3) 0.0800(2) 0.0190(8) Uani 1 1 d .
H3 H -0.0814 0.5895 0.0218 0.023 Uiso 1 1 calc R
C4 C 0.0472(3) 0.6802(3) 0.0936(2) 0.0140(7) Uani 1 1 d .
C5 C 0.1057(3) 0.7222(3) 0.1793(2) 0.0162(8) Uani 1 1 d .
H5 H 0.1680 0.7635 0.1874 0.019 Uiso 1 1 calc R
C13 C -0.3281(5) 0.3989(5) 0.1948(3) 0.0422(14) Uani 1 1 d .
H13A H -0.3474 0.4596 0.1501 0.063 Uiso 1 1 calc R
H13B H -0.3899 0.3548 0.1930 0.063 Uiso 1 1 calc R
H13C H -0.2768 0.3496 0.1813 0.063 Uiso 1 1 calc R

loop_
_atom_site_aniso_label
_atom_site_aniso_U_11
_atom_site_aniso_U_22
_atom_site_aniso_U_33
_atom_site_aniso_U_23
_atom_site_aniso_U_13
_atom_site_aniso_U_12
Br2 0.0276(3) 0.0313(3) 0.0242(2) 0.00779(17) 0.00226(19) -0.00163(19)
Br1 0.0258(3) 0.0286(3) 0.0130(2) -0.00085(14) 0.00670(17) -0.00588(17)
O2 0.0214(16) 0.0243(15) 0.0184(13) -0.0012(11) 0.0058(12) -0.0113(12)
O3 0.0345(19) 0.0264(17) 0.0220(14) 0.0006(12) 0.0138(13) -0.0006(14)
N1 0.0176(17) 0.0151(16) 0.0142(14) -0.0020(12) 0.0044(13) -0.0022(13)
O1 0.0309(18) 0.045(2) 0.0196(14) -0.0064(13) 0.0117(13) -0.0158(16)
C12 0.024(3) 0.080(4) 0.042(3) 0.001(3) 0.010(2) -0.004(3)
C11 0.060(4) 0.044(3) 0.029(2) 0.014(2) -0.006(2) -0.031(3)
C10 0.029(3) 0.040(3) 0.021(2) 0.0076(18) 0.0028(19) -0.022(2)
C9 0.015(2) 0.022(2) 0.0186(18) 0.0015(15) 0.0062(16) -0.0039(16)
C8 0.022(2) 0.0153(18) 0.0122(16) -0.0017(13) 0.0052(15) -0.0005(16)
C7 0.017(2) 0.0115(18) 0.0140(16) -0.0014(13) 0.0039(15) 0.0011(15)
C14 0.017(2) 0.018(2) 0.0124(16) -0.0008(13) 0.0010(15) -0.0019(15)
C15 0.014(2) 0.0173(19) 0.0137(16) -0.0029(13) 0.0015(15) -0.0028(15)
C16 0.018(2) 0.0164(19) 0.0167(17) -0.0032(14) 0.0014(16) -0.0006(16)
C17 0.021(2) 0.0160(19) 0.0176(18) -0.0014(15) 0.0049(16) -0.0085(16)
C18 0.026(2) 0.021(2) 0.0182(18) -0.0009(16) 0.0032(17) -0.0042(18)
C19 0.027(2) 0.020(2) 0.0243(19) -0.0043(16) 0.0088(18) -0.0011(18)
C20 0.038(3) 0.023(2) 0.024(2) -0.0070(16) 0.0203(19) -0.011(2)
C21 0.036(3) 0.023(2) 0.0173(19) -0.0023(15) 0.0102(18) -0.0112(19)
C22 0.019(2) 0.020(2) 0.0208(18) -0.0008(15) 0.0059(16) -0.0067(17)
C23 0.016(2) 0.020(2) 0.0163(17) -0.0030(15) 0.0039(15) -0.0031(16)
C24 0.029(3) 0.021(2) 0.030(2) -0.0007(17) 0.0135(19) 0.0050(19)
C6 0.020(2) 0.0096(18) 0.0123(16) -0.0010(13) -0.0005(15) -0.0003(15)
C1 0.019(2) 0.0119(18) 0.0135(16) 0.0000(13) 0.0031(15) 0.0024(15)
C2 0.017(2) 0.0133(18) 0.0146(16) -0.0021(14) 0.0006(15) -0.0011(16)
C3 0.023(2) 0.0153(19) 0.0148(17) -0.0004(14) 0.0002(16) 0.0005(16)
C4 0.0129(19) 0.0179(19) 0.0136(16) -0.0006(14) 0.0075(15) -0.0012(15)
C5 0.019(2) 0.0118(18) 0.0159(17) -0.0016(13) 0.0028(16) -0.0019(15)
C13 0.045(3) 0.051(3) 0.023(2) 0.002(2) 0.000(2) -0.031(3)

loop_
_atom_type_symbol
_atom_type_description
_atom_type_scat_dispersion_real
_atom_type_scat_dispersion_imag
_atom_type_scat_source
C C 0.0033 0.0016 'International Tables Vol C Tables 4.2.6.8 and 6.1.1.4'
H H 0.0000 0.0000 'International Tables Vol C Tables 4.2.6.8 and 6.1.1.4'
N N 0.0061 0.0033 'International Tables Vol C Tables 4.2.6.8 and 6.1.1.4'
O O 0.0106 0.0060 'International Tables Vol C Tables 4.2.6.8 and 6.1.1.4'
Br Br -0.2901 2.4595 'International Tables Vol C Tables 4.2.6.8 and 6.1.1.4'

loop_
_geom_angle_atom_site_label_1
_geom_angle_atom_site_label_2
_geom_angle_atom_site_label_3
_geom_angle
C9 O2 C10 119.8(3)
C1 N1 C9 130.8(3)
C1 N1 C8 108.6(3)
C9 N1 C8 120.6(3)
C10 C12 H12A 109.5
C10 C12 H12B 109.5
H12A C12 H12B 109.5
C10 C12 H12C 109.5
H12A C12 H12C 109.5
H12B C12 H12C 109.5
C10 C11 H11A 109.5
C10 C11 H11B 109.5
H11A C11 H11B 109.5
C10 C11 H11C 109.5
H11A C11 H11C 109.5
H11B C11 H11C 109.5
O2 C10 C12 109.0(4)
O2 C10 C11 109.0(4)
C12 C10 C11 114.6(5)
O2 C10 C13 101.3(4)
C12 C10 C13 110.7(4)
C11 C10 C13 111.3(4)
O1 C9 O2 127.9(4)
O1 C9 N1 121.8(4)
O2 C9 N1 110.3(3)
C7 C8 N1 110.1(3)
C7 C8 H8 125.0
N1 C8 H8 125.0
C8 C7 C6 107.1(3)
C8 C7 C14 128.3(3)
C6 C7 C14 124.6(3)
C7 C14 C15 111.6(3)
C7 C14 H14A 109.3
C15 C14 H14A 109.3
C7 C14 H14B 109.3
C15 C14 H14B 109.3
H14A C14 H14B 108.0
C16 C15 C23 120.4(4)
C16 C15 C14 124.9(4)
C23 C15 C14 114.6(3)
C15 C16 C17 126.7(4)
C15 C16 H16 116.7
C17 C16 H16 116.7
C18 C17 C22 116.5(4)
C18 C17 C16 121.6(3)
C22 C17 C16 121.9(4)
C19 C18 C17 121.7(4)
C19 C18 H18 119.1
C17 C18 H18 119.1
C18 C19 C20 120.1(4)
C18 C19 H19 119.9
C20 C19 H19 119.9
C21 C20 C19 119.2(4)
C21 C20 H20 120.4
C19 C20 H20 120.4
C22 C21 C20 119.9(4)
C22 C21 H21 120.1
C20 C21 H21 120.1
C21 C22 C17 122.6(4)
C21 C22 Br2 118.1(3)
C17 C22 Br2 119.2(3)
O3 C23 C15 119.1(4)
O3 C23 C24 120.7(4)
C15 C23 C24 120.2(3)
C23 C24 H24A 109.5
C23 C24 H24B 109.5
H24A C24 H24B 109.5
C23 C24 H24C 109.5
H24A C24 H24C 109.5
H24B C24 H24C 109.5
C5 C6 C1 120.4(3)
C5 C6 C7 132.0(4)
C1 C6 C7 107.7(3)
C2 C1 N1 131.8(4)
C2 C1 C6 121.6(4)
N1 C1 C6 106.6(3)
C3 C2 C1 117.4(4)
C3 C2 H2 121.3
C1 C2 H2 121.3
C2 C3 C4 120.8(3)
C2 C3 H3 119.6
C4 C3 H3 119.6
C3 C4 C5 122.4(3)
C3 C4 Br1 119.6(3)
C5 C4 Br1 118.0(3)
C6 C5 C4 117.4(4)
C6 C5 H5 121.3
C4 C5 H5 121.3
C10 C13 H13A 109.5
C10 C13 H13B 109.5
H13A C13 H13B 109.5
C10 C13 H13C 109.5
H13A C13 H13C 109.5
H13B C13 H13C 109.5

loop_
_geom_bond_atom_site_label_1
_geom_bond_atom_site_label_2
_geom_bond_distance
Br2 C22 1.908(4)
Br1 C4 1.906(4)
O2 C9 1.329(5)
O2 C10 1.494(5)
O3 C23 1.216(5)
N1 C1 1.402(5)
N1 C9 1.401(5)
N1 C8 1.402(5)
O1 C9 1.198(5)
C12 C10 1.508(8)
C12 H12A 0.9600
C12 H12B 0.9600
C12 H12C 0.9600
C11 C10 1.526(6)
C11 H11A 0.9600
C11 H11B 0.9600
C11 H11C 0.9600
C10 C13 1.538(6)
C8 C7 1.346(6)
C8 H8 0.9300
C7 C6 1.452(5)
C7 C14 1.502(5)
C14 C15 1.509(5)
C14 H14A 0.9700
C14 H14B 0.9700
C15 C16 1.343(5)
C15 C23 1.499(5)
C16 C17 1.479(6)
C16 H16 0.9300
C17 C18 1.391(6)
C17 C22 1.402(5)
C18 C19 1.385(6)
C18 H18 0.9300
C19 C20 1.387(6)
C19 H19 0.9300
C20 C21 1.389(6)
C20 H20 0.9300
C21 C22 1.365(6)
C21 H21 0.9300
C23 C24 1.515(6)
C24 H24A 0.9600
C24 H24B 0.9600
C24 H24C 0.9600
C6 C5 1.386(5)
C6 C1 1.410(5)
C1 C2 1.397(5)
C2 C3 1.385(5)
C2 H2 0.9300
C3 C4 1.388(5)
C3 H3 0.9300
C4 C5 1.391(5)
C5 H5 0.9300
C13 H13A 0.9600
C13 H13B 0.9600
C13 H13C 0.9600

loop_
_geom_torsion_atom_site_label_1
_geom_torsion_atom_site_label_2
_geom_torsion_atom_site_label_3
_geom_torsion_atom_site_label_4
_geom_torsion
C9 O2 C10 C12 62.5(5)
C9 O2 C10 C11 -63.2(5)
C9 O2 C10 C13 179.3(4)
C10 O2 C9 O1 3.2(6)
C10 O2 C9 N1 -177.4(3)
C1 N1 C9 O1 -174.9(4)
C8 N1 C9 O1 5.7(6)
C1 N1 C9 O2 5.6(6)
C8 N1 C9 O2 -173.7(3)
C1 N1 C8 C7 -0.6(4)
C9 N1 C8 C7 178.9(3)
N1 C8 C7 C6 0.2(4)
N1 C8 C7 C14 -178.1(3)
C8 C7 C14 C15 -97.5(5)
C6 C7 C14 C15 84.5(5)
C7 C14 C15 C16 -102.1(4)
C7 C14 C15 C23 76.2(4)
C23 C15 C16 C17 175.1(3)
C14 C15 C16 C17 -6.7(6)
C15 C16 C17 C18 -50.8(6)
C15 C16 C17 C22 131.1(4)
C22 C17 C18 C19 -0.7(6)
C16 C17 C18 C19 -178.9(4)
C17 C18 C19 C20 0.7(6)
C18 C19 C20 C21 -0.9(6)
C19 C20 C21 C22 1.2(6)
C20 C21 C22 C17 -1.3(6)
C20 C21 C22 Br2 -178.3(3)
C18 C17 C22 C21 1.0(6)
C16 C17 C22 C21 179.2(4)
C18 C17 C22 Br2 178.0(3)
C16 C17 C22 Br2 -3.8(5)
C16 C15 C23 O3 -170.0(4)
C14 C15 C23 O3 11.6(5)
C16 C15 C23 C24 8.3(5)
C14 C15 C23 C24 -170.2(3)
C8 C7 C6 C5 -179.4(4)
C14 C7 C6 C5 -1.1(6)
C8 C7 C6 C1 0.2(4)
C14 C7 C6 C1 178.6(3)
C9 N1 C1 C2 0.3(7)
C8 N1 C1 C2 179.7(4)
C9 N1 C1 C6 -178.7(4)
C8 N1 C1 C6 0.7(4)
C5 C6 C1 C2 0.0(6)
C7 C6 C1 C2 -179.7(3)
C5 C6 C1 N1 179.1(3)
C7 C6 C1 N1 -0.5(4)
N1 C1 C2 C3 -179.0(4)
C6 C1 C2 C3 -0.1(6)
C1 C2 C3 C4 -0.4(6)
C2 C3 C4 C5 0.9(6)
C2 C3 C4 Br1 179.8(3)
C1 C6 C5 C4 0.5(5)
C7 C6 C5 C4 -179.9(4)
C3 C4 C5 C6 -1.0(6)
Br1 C4 C5 C6 -179.8(3)
